data_7711065
loop_
_publ_author_name
'Takahara, Chisa'
'Iwasaki, Suzuka'
'Kihara, Hyota'
'Miyake, Yusuke'
'Imoto, Hiroaki'
'Naka, Kensuke'

_publ_section_title
;
 4-Aryldithieno[3,2-b:2&#x2032;,3&#x2032;-d]arsoles: effects of the
 As-substituent on the structure, photophysical properties, and stability
;
_journal_name_full 'Dalton Transactions'
_journal_paper_doi 10.1039/D2DT02051C
_journal_year 2022
_chemical_absolute_configuration unk
_chemical_formula_moiety 'C15 H8 As F3 S2'
_chemical_formula_sum 'C15 H8 As F3 S2'
_chemical_formula_weight 384.25
_space_group_crystal_system orthorhombic
_space_group_IT_number 33
_space_group_name_Hall 'P 2c -2n'
_space_group_name_H-M_alt 'P n a 21'
_atom_sites_solution_hydrogens geom
_atom_sites_solution_primary dual
_audit_creation_date 2021-07-16
_audit_creation_method
;
Olex2 1.3-ac4
(compiled 2020.11.27 svn.r5f609507 for Rigaku Oxford Diffraction, GUI svn.r6214)
;
_audit_update_record
;
2022-05-20 deposited with the CCDC.	2022-08-22 downloaded from the CCDC.
;
_cell_angle_alpha 90
_cell_angle_beta 90
_cell_angle_gamma 90
_cell_formula_units_Z 8
_cell_length_a 12.8863(18)
_cell_length_b 5.7947(8)
_cell_length_c 38.748(7)
_cell_measurement_reflns_used 3047
_cell_measurement_temperature 273.15
_cell_measurement_theta_max 26.5520
_cell_measurement_theta_min 3.1550
_cell_volume 2893.4(8)
_computing_cell_refinement 'CrysAlisPro 1.171.41.109a (Rigaku OD, 2021)'
_computing_data_collection 'CrysAlisPro 1.171.41.109a (Rigaku OD, 2021)'
_computing_data_reduction 'CrysAlisPro 1.171.41.109a (Rigaku OD, 2021)'
_computing_molecular_graphics 'Olex2 1.3-ac4 (Dolomanov et al., 2009)'
_computing_publication_material 'Olex2 1.3-ac4 (Dolomanov et al., 2009)'
_computing_structure_refinement 'SHELXL 2018/3 (Sheldrick, 2015)'
_computing_structure_solution 'SHELXT 2018/2 (Sheldrick, 2018)'
_diffrn_ambient_temperature 273.15
_diffrn_detector 'CCD plate'
_diffrn_measured_fraction_theta_full 0.999
_diffrn_measured_fraction_theta_max 0.999
_diffrn_measurement_details
;
List of Runs (angles in degrees, time in seconds):

  # Type    Start    End  Width  t~exp~   \w     \q     \k     \f   Frames
#--------------------------------------------------------------------------
  1  \w      9.00  34.00   0.25    1.50    --   30.00  54.00-150.00  100
  2  \w     61.00 112.00   0.25    1.50    --   30.00  54.00-150.00  204
  3  \w    -73.00  45.00   0.25    1.50    --   30.00  54.00  90.00  472
;
_diffrn_measurement_device 'two-circle diffractometer'
_diffrn_measurement_device_type 'XtaLAB Mini (JP)'
_diffrn_measurement_method '\w scans'
_diffrn_orient_matrix_type 'CrysAlisPro convention (1999,Acta A55,543-557)'
_diffrn_orient_matrix_UB_11 -0.0508745000
_diffrn_orient_matrix_UB_12 -0.0069575000
_diffrn_orient_matrix_UB_13 -0.0002557000
_diffrn_orient_matrix_UB_21 -0.0207449000
_diffrn_orient_matrix_UB_22 0.0168976000
_diffrn_orient_matrix_UB_23 -0.0108147000
_diffrn_orient_matrix_UB_31 0.0017826000
_diffrn_orient_matrix_UB_32 -0.0015280000
_diffrn_orient_matrix_UB_33 -0.1218437000
_diffrn_radiation_monochromator graphite
_diffrn_radiation_probe x-ray
_diffrn_radiation_type 'Mo K\a'
_diffrn_radiation_wavelength 0.71073
_diffrn_reflns_av_R_equivalents 0.0599
_diffrn_reflns_av_unetI/netI 0.0642
_diffrn_reflns_Laue_measured_fraction_full 0.999
_diffrn_reflns_Laue_measured_fraction_max 0.999
_diffrn_reflns_limit_h_max 16
_diffrn_reflns_limit_h_min -15
_diffrn_reflns_limit_k_max 7
_diffrn_reflns_limit_k_min -7
_diffrn_reflns_limit_l_max 44
_diffrn_reflns_limit_l_min -48
_diffrn_reflns_number 8695
_diffrn_reflns_point_group_measured_fraction_full 0.933
_diffrn_reflns_point_group_measured_fraction_max 0.931
_diffrn_reflns_theta_full 25.242
_diffrn_reflns_theta_max 26.372
_diffrn_reflns_theta_min 3.154
_diffrn_source 'fine-focus sealed X-ray tube'
_diffrn_source_type 'Rigaku (Mo) X-ray Source'
_exptl_absorpt_coefficient_mu 2.659
_exptl_absorpt_correction_T_max 1.00000
_exptl_absorpt_correction_T_min 0.21117
_exptl_absorpt_correction_type multi-scan
_exptl_absorpt_process_details
;
CrysAlisPro 1.171.41.109a (Rigaku Oxford Diffraction, 2021)
Empirical absorption correction using spherical harmonics,
implemented in SCALE3 ABSPACK scaling algorithm.
;
_exptl_crystal_colour colourless
_exptl_crystal_colour_primary colourless
_exptl_crystal_density_diffrn 1.764
_exptl_crystal_description plate
_exptl_crystal_F_000 1520
_refine_diff_density_max 0.597
_refine_diff_density_min -0.499
_refine_diff_density_rms 0.089
_refine_ls_abs_structure_details
;
 Flack x determined using 1470 quotients [(I+)-(I-)]/[(I+)+(I-)]
 (Parsons, Flack and Wagner, Acta Cryst. B69 (2013) 249-259).
;
_refine_ls_abs_structure_Flack 0.102(17)
_refine_ls_extinction_method none
_refine_ls_goodness_of_fit_ref 1.026
_refine_ls_hydrogen_treatment constr
_refine_ls_matrix_type full
_refine_ls_number_parameters 411
_refine_ls_number_reflns 5509
_refine_ls_number_restraints 79
_refine_ls_restrained_S_all 1.032
_refine_ls_R_factor_all 0.0590
_refine_ls_R_factor_gt 0.0488
_refine_ls_shift/su_max 0.000
_refine_ls_shift/su_mean 0.000
_refine_ls_structure_factor_coef Fsqd
_refine_ls_weighting_details 'w=1/[\s^2^(Fo^2^)+(0.0478P)^2^] where P=(Fo^2^+2Fc^2^)/3'
_refine_ls_weighting_scheme calc
_refine_ls_wR_factor_gt 0.1075
_refine_ls_wR_factor_ref 0.1169
_reflns_Friedel_coverage 0.836
_reflns_Friedel_fraction_full 0.865
_reflns_Friedel_fraction_max 0.862
_reflns_number_gt 4586
_reflns_number_total 5509
_reflns_threshold_expression 'I > 2\s(I)'
_cod_data_source_file d2dt02051c2.cif
_cod_data_source_block 03_DTA-CF3
_cod_database_code 7711065
_shelx_shelxl_version_number 2018/3
_chemical_oxdiff_formula CHAsSF
_shelx_space_group_comment
;
The symmetry employed for this shelxl refinement is uniquely defined
by the following loop, which should always be used as a source of
symmetry information in preference to the above space-group names.
They are only intended as comments.
;
_reflns_odcompleteness_completeness 99.68
_reflns_odcompleteness_iscentric 1
_reflns_odcompleteness_theta 26.32
_olex2_refinement_description
;
1. Fixed Uiso
 At 1.2 times of:
  All C(H) groups
2. Restrained distances
 C00W-F4 \\sim C00W-F3
 with sigma of 0.02
 C00W-F5 \\sim C00W-F1
 with sigma of 0.02
 C00W-F6 \\sim C00W-F2
 with sigma of 0.02
 F11-C014 \\sim F7-C014
 with sigma of 0.02
 F10-C014 \\sim F9-C014
 with sigma of 0.02
 F12-C014 \\sim F8-C014
 with sigma of 0.02
3. Rigid body (RIGU) restrains
 F3, F2, F1, C00W
 with sigma for 1-2 distances of 0.004 and sigma for 1-3 distances of 0.004
 F11, F10, F12, C014
 with sigma for 1-2 distances of 0.004 and sigma for 1-3 distances of 0.004
 F7, F8, F9, C014
 with sigma for 1-2 distances of 0.004 and sigma for 1-3 distances of 0.004
 F3, F1, C00W, F2
 with sigma for 1-2 distances of 0.002 and sigma for 1-3 distances of 0.002
 F4, F6, F5, C00W
 with sigma for 1-2 distances of 0.002 and sigma for 1-3 distances of 0.002
4. Others
 Sof(F3)=Sof(F1)=Sof(F2)=1-FVAR(1)
 Sof(F4)=Sof(F5)=Sof(F6)=FVAR(1)
 Sof(F7)=Sof(F9)=Sof(F8)=1-FVAR(2)
 Sof(F11)=Sof(F12)=Sof(F10)=FVAR(2)
5.a Aromatic/amide H refined with riding coordinates:
 C28(H28), C27(H27), C25(H25), C24(H24), C7(H7), C6(H6), C13(H13), C11(H11),
 C10(H10), C12(H12), C5(H5), C8(H8), C19(H19), C21(H21), C20(H20), C22(H22)
5.b Fitted hexagon refined as free rotating group:
 C23(C28,C27,C26,C25,C24), C13(C11,C9,C10,C12,C14)
;
_olex2_submission_special_instructions 'No special instructions were received'
_oxdiff_exptl_absorpt_empirical_details
;
Empirical correction (ABSPACK) includes:
- Absorption correction using spherical harmonics
- Frame scaling
;
_oxdiff_exptl_absorpt_empirical_full_max 2.400
_oxdiff_exptl_absorpt_empirical_full_min 0.451

loop_
_space_group_symop_operation_xyz
'x, y, z'
'-x, -y, z+1/2'
'x+1/2, -y+1/2, z'
'-x+1/2, y+1/2, z+1/2'

loop_
_atom_site_label
_atom_site_type_symbol
_atom_site_fract_x
_atom_site_fract_y
_atom_site_fract_z
_atom_site_U_iso_or_equiv
_atom_site_adp_type
_atom_site_occupancy
_atom_site_site_symmetry_order
_atom_site_calc_flag
_atom_site_refinement_flags_posn
_atom_site_refinement_flags_adp
_atom_site_refinement_flags_occupancy
_atom_site_disorder_assembly
_atom_site_disorder_group
As1 As -0.31154(7) 1.35364(14) 0.12353(2) 0.0483(2) Uani 1 1 d . . . . .
As2 As 0.04572(7) 1.85077(15) -0.12423(2) 0.0485(3) Uani 1 1 d . . . . .
S4 S -0.16675(17) 1.2894(5) 0.22420(7) 0.0520(6) Uani 1 1 d . . . . .
S3 S -0.3570(2) 1.7767(4) 0.21475(9) 0.0616(8) Uani 1 1 d . . . . .
S005 S -0.09900(17) 1.7912(5) -0.22487(7) 0.0532(6) Uani 1 1 d . . . . .
S006 S 0.09020(19) 2.2752(4) -0.21568(9) 0.0585(7) Uani 1 1 d . . . . .
C1 C -0.2216(7) 1.2551(14) 0.1612(3) 0.041(2) Uani 1 1 d . . . . .
C23 C -0.0564(4) 2.0235(10) -0.09703(14) 0.0457(19) Uani 1 1 d G . . . .
C28 C -0.0292(4) 2.2336(10) -0.08229(17) 0.056(3) Uani 1 1 d G . . . .
H28 H 0.034242 2.301390 -0.087645 0.068 Uiso 1 1 calc R U . . .
C27 C -0.0967(5) 2.3423(9) -0.05953(18) 0.062(3) Uani 1 1 d G . . . .
H27 H -0.078479 2.482938 -0.049666 0.074 Uiso 1 1 calc R U . . .
C26 C -0.1914(4) 2.2410(10) -0.05152(16) 0.055(3) Uani 1 1 d G . . . .
C25 C -0.2187(4) 2.0309(10) -0.06627(18) 0.062(2) Uani 1 1 d G . . . .
H25 H -0.282053 1.963056 -0.060911 0.074 Uiso 1 1 calc R U . . .
C24 C -0.1511(4) 1.9221(9) -0.08902(17) 0.056(2) Uani 1 1 d G . . . .
H24 H -0.169333 1.781505 -0.098890 0.068 Uiso 1 1 calc R U . . .
C18 C 0.0471(6) 2.0692(14) -0.1874(2) 0.042(2) Uani 1 1 d . . . . .
C7 C -0.1124(7) 1.0764(18) 0.1994(2) 0.053(2) Uani 1 1 d . . . . .
H7 H -0.063058 0.971984 0.207296 0.064 Uiso 1 1 calc R U . . .
C4 C -0.3131(6) 1.5720(15) 0.1860(3) 0.044(2) Uani 1 1 d . . . . .
C3 C -0.2401(6) 1.3860(15) 0.1903(2) 0.0402(18) Uani 1 1 d . . . . .
C16 C 0.0916(6) 2.0968(14) -0.1553(3) 0.0431(19) Uani 1 1 d . . . . .
C6 C -0.4258(7) 1.7835(18) 0.1538(3) 0.058(3) Uani 1 1 d . . . . .
H6 H -0.462551 1.827629 0.134200 0.069 Uiso 1 1 calc R U . . .
C13 C -0.1690(5) 1.8441(9) 0.05920(19) 0.066(3) Uani 1 1 d G . . . .
H13 H -0.187031 1.985046 0.049426 0.079 Uiso 1 1 calc R U . . .
C11 C -0.2366(4) 1.7349(10) 0.08187(18) 0.062(3) Uani 1 1 d G . . . .
H11 H -0.299981 1.802869 0.087263 0.074 Uiso 1 1 calc R U . . .
C9 C -0.2096(4) 1.5242(10) 0.09647(14) 0.0450(19) Uani 1 1 d G . . . .
C10 C -0.1150(5) 1.4227(9) 0.08841(17) 0.057(2) Uani 1 1 d G . . . .
H10 H -0.096922 1.281686 0.098184 0.068 Uiso 1 1 calc R U . . .
C12 C -0.0473(4) 1.5318(11) 0.06574(18) 0.062(3) Uani 1 1 d G . . . .
H12 H 0.016029 1.463858 0.060348 0.074 Uiso 1 1 calc R U . . .
C14 C -0.0743(5) 1.7425(11) 0.05114(16) 0.053(3) Uani 1 1 d G . . . .
C5 C -0.1502(7) 1.0794(16) 0.1669(3) 0.052(2) Uani 1 1 d . . . . .
H5 H -0.130486 0.974156 0.150035 0.062 Uiso 1 1 calc R U . . .
C17 C -0.0256(6) 1.8835(14) -0.1906(2) 0.0420(19) Uani 1 1 d . . . . .
C2 C -0.3577(6) 1.5943(15) 0.1541(3) 0.048(2) Uani 1 1 d . . . . .
C8 C -0.4337(7) 1.8946(18) 0.1837(4) 0.066(3) Uani 1 1 d . . . . .
H8 H -0.476297 2.021976 0.187285 0.080 Uiso 1 1 calc R U . . .
C19 C -0.1151(7) 1.5750(16) -0.1677(3) 0.050(2) Uani 1 1 d . . . . .
H19 H -0.133947 1.467605 -0.151039 0.060 Uiso 1 1 calc R U . . .
C15 C -0.0426(7) 1.7546(16) -0.1624(3) 0.047(2) Uani 1 1 d . . . . .
C00W C -0.0037(9) 1.860(2) 0.0265(3) 0.072(2) Uani 1 1 d D . . . .
C21 C -0.1535(7) 1.5791(18) -0.2000(3) 0.053(2) Uani 1 1 d . . . . .
H21 H -0.204162 1.477788 -0.207945 0.064 Uiso 1 1 calc R U . . .
F11 F -0.2176(11) 2.496(5) -0.0058(6) 0.154(10) Uani 0.70(3) 1 d D . P A 3
C20 C 0.1613(7) 2.284(2) -0.1540(4) 0.062(3) Uani 1 1 d . . . . .
H20 H 0.199670 2.324426 -0.134573 0.074 Uiso 1 1 calc R U . . .
C22 C 0.1656(8) 2.3978(19) -0.1846(4) 0.069(3) Uani 1 1 d . . . . .
H22 H 0.205582 2.529243 -0.188161 0.083 Uiso 1 1 calc R U . . .
F12 F -0.3292(11) 2.489(3) -0.0431(4) 0.104(5) Uani 0.70(3) 1 d D . P A 3
F10 F -0.317(2) 2.207(4) -0.0106(9) 0.175(13) Uani 0.70(3) 1 d D . P A 3
C014 C -0.2639(10) 2.349(2) -0.0266(4) 0.077(3) Uani 1 1 d D . . . .
F4 F -0.025(5) 2.073(4) 0.0218(11) 0.147(18) Uani 0.32(3) 1 d D . P B 1
F5 F 0.0918(18) 1.849(13) 0.0330(14) 0.17(2) Uani 0.32(3) 1 d D . P B 1
F6 F -0.017(3) 1.790(6) -0.0062(5) 0.093(10) Uani 0.32(3) 1 d D . P B 1
F3 F -0.0487(12) 1.968(5) 0.0026(6) 0.159(10) Uani 0.68(3) 1 d D . P B 2
F1 F 0.0567(11) 2.004(3) 0.0427(4) 0.098(5) Uani 0.68(3) 1 d D . P B 2
F2 F 0.0646(16) 1.710(3) 0.0128(6) 0.132(9) Uani 0.68(3) 1 d D . P B 2
F7 F -0.228(3) 2.325(6) 0.0049(6) 0.086(10) Uani 0.30(3) 1 d D . P A 4
F9 F -0.351(2) 2.262(10) -0.0224(14) 0.118(15) Uani 0.30(3) 1 d D . P A 4
F8 F -0.269(5) 2.571(5) -0.0300(16) 0.16(2) Uani 0.30(3) 1 d D . P A 4

loop_
_atom_site_aniso_label
_atom_site_aniso_U_11
_atom_site_aniso_U_22
_atom_site_aniso_U_33
_atom_site_aniso_U_23
_atom_site_aniso_U_13
_atom_site_aniso_U_12
As1 0.0502(5) 0.0503(5) 0.0443(5) 0.0026(5) -0.0044(4) -0.0095(4)
As2 0.0498(5) 0.0520(5) 0.0438(5) -0.0027(5) -0.0074(4) 0.0099(4)
S4 0.0430(11) 0.0705(13) 0.0424(14) -0.0001(12) -0.0032(10) -0.0019(11)
S3 0.0610(14) 0.0511(12) 0.073(2) -0.0082(13) 0.0258(14) -0.0029(12)
S005 0.0460(11) 0.0693(13) 0.0442(14) -0.0024(12) -0.0050(10) 0.0024(11)
S006 0.0579(13) 0.0513(13) 0.066(2) 0.0055(12) 0.0194(13) -0.0024(12)
C1 0.044(4) 0.044(5) 0.036(5) 0.000(4) 0.002(4) -0.005(4)
C23 0.056(5) 0.042(4) 0.039(4) 0.002(4) -0.014(4) 0.006(4)
C28 0.048(5) 0.059(6) 0.062(7) -0.009(5) 0.003(5) -0.005(4)
C27 0.071(7) 0.064(6) 0.051(6) -0.020(5) 0.001(6) 0.001(5)
C26 0.057(5) 0.065(7) 0.044(7) -0.004(4) 0.003(5) 0.020(5)
C25 0.062(5) 0.064(6) 0.059(6) -0.003(5) 0.001(5) 0.002(5)
C24 0.055(5) 0.053(5) 0.061(6) -0.007(5) 0.002(5) 0.000(5)
C18 0.037(4) 0.039(4) 0.049(6) 0.004(4) 0.003(4) 0.007(3)
C7 0.045(5) 0.063(5) 0.052(6) 0.007(5) 0.004(4) 0.004(4)
C4 0.038(4) 0.041(4) 0.052(6) 0.001(4) 0.015(4) -0.008(3)
C3 0.029(3) 0.053(4) 0.039(4) 0.003(4) 0.004(3) -0.010(4)
C16 0.031(4) 0.044(4) 0.054(5) -0.001(4) 0.008(4) 0.006(4)
C6 0.040(4) 0.061(6) 0.073(8) 0.024(6) 0.008(5) -0.009(5)
C13 0.078(7) 0.063(6) 0.056(7) 0.006(5) -0.009(6) -0.014(6)
C11 0.066(6) 0.063(7) 0.056(7) 0.010(5) 0.000(6) 0.004(5)
C9 0.050(4) 0.052(5) 0.033(4) 0.002(4) -0.001(4) -0.014(4)
C10 0.058(5) 0.057(5) 0.056(6) 0.007(5) -0.003(5) 0.005(5)
C12 0.050(5) 0.074(7) 0.061(6) -0.006(6) 0.009(5) -0.002(5)
C14 0.056(5) 0.065(7) 0.040(6) -0.004(4) 0.001(4) -0.013(5)
C5 0.049(5) 0.051(5) 0.056(6) -0.007(4) 0.009(4) 0.004(4)
C17 0.035(4) 0.047(4) 0.044(5) -0.006(4) -0.002(4) 0.006(4)
C2 0.037(4) 0.048(5) 0.060(6) 0.013(5) 0.006(4) 0.000(4)
C8 0.042(5) 0.054(5) 0.103(10) 0.016(6) 0.028(6) 0.018(5)
C19 0.056(5) 0.044(4) 0.051(6) -0.002(4) 0.006(4) -0.007(4)
C15 0.042(4) 0.049(6) 0.049(6) -0.001(4) 0.002(4) 0.005(4)
C00W 0.065(5) 0.088(6) 0.064(6) 0.014(5) 0.011(5) -0.014(4)
C21 0.042(4) 0.059(5) 0.058(6) -0.008(5) -0.004(4) 0.001(4)
F11 0.090(8) 0.24(2) 0.128(16) -0.126(17) -0.017(10) 0.038(13)
C20 0.041(5) 0.068(6) 0.077(9) -0.027(6) 0.016(5) -0.008(5)
C22 0.053(5) 0.061(5) 0.092(9) -0.012(6) 0.025(6) -0.003(5)
F12 0.073(8) 0.124(11) 0.116(10) -0.019(8) -0.003(7) 0.044(8)
F10 0.22(2) 0.126(11) 0.18(3) 0.037(12) 0.15(2) 0.028(13)
C014 0.073(7) 0.093(7) 0.065(7) -0.006(5) 0.005(6) 0.015(5)
F4 0.23(4) 0.091(9) 0.12(3) 0.017(12) 0.07(3) 0.014(16)
F5 0.068(8) 0.32(6) 0.13(3) 0.11(3) -0.014(15) -0.034(17)
F6 0.12(2) 0.11(2) 0.052(8) 0.020(10) 0.026(10) -0.012(18)
F3 0.083(8) 0.28(3) 0.118(14) 0.135(16) 0.003(9) -0.023(12)
F1 0.076(8) 0.099(10) 0.119(10) 0.011(7) 0.021(6) -0.043(7)
F2 0.157(16) 0.107(9) 0.132(18) 0.011(8) 0.101(14) -0.001(8)
F7 0.11(2) 0.09(2) 0.055(11) -0.017(14) 0.003(12) 0.038(18)
F9 0.062(12) 0.17(3) 0.12(3) -0.06(3) 0.036(14) 0.004(17)
F8 0.17(4) 0.098(13) 0.20(5) 0.07(3) 0.13(4) 0.084(19)

loop_
_atom_type_symbol
_atom_type_description
_atom_type_scat_dispersion_real
_atom_type_scat_dispersion_imag
_atom_type_scat_source
C C 0.0033 0.0016 'International Tables Vol C Tables 4.2.6.8 and 6.1.1.4'
H H 0.0000 0.0000 'International Tables Vol C Tables 4.2.6.8 and 6.1.1.4'
As As 0.0499 2.0058 'International Tables Vol C Tables 4.2.6.8 and 6.1.1.4'
F F 0.0171 0.0103 'International Tables Vol C Tables 4.2.6.8 and 6.1.1.4'
S S 0.1246 0.1234 'International Tables Vol C Tables 4.2.6.8 and 6.1.1.4'

loop_
_geom_angle_atom_site_label_1
_geom_angle_atom_site_label_2
_geom_angle_atom_site_label_3
_geom_angle
_geom_angle_site_symmetry_1
_geom_angle_site_symmetry_3
_geom_angle_publ_flag
C9 As1 C1 98.7(3) . . ?
C2 As1 C1 86.3(4) . . ?
C2 As1 C9 99.9(3) . . ?
C16 As2 C23 99.3(3) . . ?
C15 As2 C23 99.3(3) . . ?
C15 As2 C16 85.3(4) . . ?
C3 S4 C7 91.8(4) . . ?
C8 S3 C4 90.6(5) . . ?
C21 S005 C17 90.8(5) . . ?
C22 S006 C18 91.3(6) . . ?
C3 C1 As1 110.4(6) . . ?
C3 C1 C5 112.8(9) . . ?
C5 C1 As1 136.6(8) . . ?
C28 C23 As2 119.9(3) . . ?
C28 C23 C24 120.0 . . ?
C24 C23 As2 119.6(3) . . ?
C23 C28 C27 120.0 . . ?
C26 C27 C28 120.0 . . ?
C27 C26 C014 121.3(7) . . ?
C25 C26 C27 120.0 . . ?
C25 C26 C014 118.6(7) . . ?
C24 C25 C26 120.0 . . ?
C25 C24 C23 120.0 . . ?
C16 C18 S006 111.1(6) . . ?
C16 C18 C17 115.9(8) . . ?
C17 C18 S006 132.9(8) . . ?
C5 C7 S4 111.5(8) . . ?
C3 C4 S3 130.8(8) . . ?
C2 C4 S3 112.4(7) . . ?
C2 C4 C3 116.8(9) . . ?
C1 C3 S4 110.6(7) . . ?
C1 C3 C4 115.4(9) . . ?
C4 C3 S4 134.0(7) . . ?
C18 C16 As2 110.1(6) . . ?
C18 C16 C20 112.7(9) . . ?
C20 C16 As2 137.0(9) . . ?
C8 C6 C2 114.7(11) . . ?
C11 C13 C14 120.0 . . ?
C9 C11 C13 120.0 . . ?
C11 C9 As1 119.7(3) . . ?
C10 C9 As1 119.8(3) . . ?
C10 C9 C11 120.0 . . ?
C9 C10 C12 120.0 . . ?
C14 C12 C10 120.0 . . ?
C13 C14 C00W 119.3(7) . . ?
C12 C14 C13 120.0 . . ?
C12 C14 C00W 120.7(7) . . ?
C7 C5 C1 113.4(9) . . ?
C18 C17 S005 131.4(7) . . ?
C15 C17 S005 111.5(7) . . ?
C15 C17 C18 117.1(9) . . ?
C4 C2 As1 110.9(6) . . ?
C4 C2 C6 110.1(10) . . ?
C6 C2 As1 139.0(9) . . ?
C6 C8 S3 112.2(8) . . ?
C21 C19 C15 111.5(9) . . ?
C17 C15 As2 111.4(7) . . ?
C17 C15 C19 113.5(10) . . ?
C19 C15 As2 135.1(8) . . ?
F4 C00W C14 114(2) . . ?
F4 C00W F6 97(2) . . ?
F5 C00W C14 117(2) . . ?
F5 C00W F4 107(4) . . ?
F5 C00W F6 107(3) . . ?
F6 C00W C14 113.2(16) . . ?
F3 C00W C14 114.8(11) . . ?
F3 C00W F1 108.0(17) . . ?
F3 C00W F2 109.3(18) . . ?
F1 C00W C14 110.5(11) . . ?
F1 C00W F2 102.3(13) . . ?
F2 C00W C14 111.2(11) . . ?
C19 C21 S005 112.6(8) . . ?
C22 C20 C16 111.7(11) . . ?
C20 C22 S006 113.1(9) . . ?
F11 C014 C26 112.8(12) . . ?
F11 C014 F12 100.9(16) . . ?
F12 C014 C26 110.1(12) . . ?
F10 C014 C26 113.1(17) . . ?
F10 C014 F11 112(2) . . ?
F10 C014 F12 107.3(17) . . ?
F7 C014 C26 109.6(18) . . ?
F9 C014 C26 119(3) . . ?
F9 C014 F7 99(3) . . ?
F9 C014 F8 112(3) . . ?
F8 C014 C26 112.7(18) . . ?
F8 C014 F7 102(3) . . ?

loop_
_geom_bond_atom_site_label_1
_geom_bond_atom_site_label_2
_geom_bond_distance
_geom_bond_site_symmetry_2
_geom_bond_publ_flag
As1 C1 1.950(10) . ?
As1 C9 1.949(4) . ?
As1 C2 1.923(10) . ?
As2 C23 1.960(4) . ?
As2 C16 1.957(9) . ?
As2 C15 1.947(11) . ?
S4 C7 1.714(11) . ?
S4 C3 1.712(9) . ?
S3 C4 1.724(9) . ?
S3 C8 1.699(13) . ?
S005 C17 1.716(9) . ?
S005 C21 1.713(11) . ?
S006 C18 1.713(9) . ?
S006 C22 1.704(13) . ?
C1 C3 1.380(13) . ?
C1 C5 1.390(13) . ?
C23 C28 1.3900 . ?
C23 C24 1.3900 . ?
C28 C27 1.3900 . ?
C27 C26 1.3900 . ?
C26 C25 1.3900 . ?
C26 C014 1.481(13) . ?
C25 C24 1.3900 . ?
C18 C16 1.381(13) . ?
C18 C17 1.431(11) . ?
C7 C5 1.349(14) . ?
C4 C3 1.440(12) . ?
C4 C2 1.369(14) . ?
C16 C20 1.409(13) . ?
C6 C2 1.404(12) . ?
C6 C8 1.331(18) . ?
C13 C11 1.3900 . ?
C13 C14 1.3900 . ?
C11 C9 1.3900 . ?
C9 C10 1.3900 . ?
C10 C12 1.3900 . ?
C12 C14 1.3900 . ?
C14 C00W 1.482(12) . ?
C17 C15 1.342(14) . ?
C19 C15 1.415(12) . ?
C19 C21 1.345(13) . ?
C00W F4 1.28(2) . ?
C00W F5 1.26(2) . ?
C00W F6 1.34(2) . ?
C00W F3 1.260(17) . ?
C00W F1 1.305(16) . ?
C00W F2 1.345(17) . ?
F11 C014 1.316(18) . ?
C20 C22 1.358(19) . ?
F12 C014 1.330(17) . ?
F10 C014 1.238(19) . ?
C014 F7 1.32(2) . ?
C014 F9 1.24(3) . ?
C014 F8 1.29(3) . ?
